data_7116237
loop_
_publ_author_name
'Reyes-Guti\'errez, Paul E'
'Jir\'asek, Michael'
'Severa, Luk\'a\<s'
'Novotn\'a, Pavl\'ina'
'Koval, Du\<san'
'S\'azelov\'a, Petra'
'V\'avra, Jan'
'Meyer, Andreas'
'C\'isa\<rov\'a, Ivana'
'\<Saman, David'
'Pohl, Radek'
'\<St\<ep\'anek, Petr'
'Slav\'i\<cek, Petr'
'Coe, Benjamin J.'
'H\'ajek, Miroslav'
'Ka\<si\<cka, V\'aclav'
'Urbanov\'a, Marie'
'Tepl\'y, Filip'

_publ_section_title
;
 Functional helquats: helical cationic dyes with marked, switchable
 chiroptical properties in the visible region.
;
_journal_issue 9
_journal_name_full 'Chemical communications (Cambridge, England)'
_journal_page_first 1583
_journal_page_last 1586
_journal_paper_doi 10.1039/c4cc08967g
_journal_volume 51
_journal_year 2015
_chemical_compound_source 'synthesized by the authors'
_chemical_formula_moiety 'C27 H26 N2, 2(I)'
_chemical_formula_sum 'C27 H26 I2 N2'
_chemical_formula_weight 632.30
_chemical_name_systematic
;
?
;
_space_group_IT_number 14
_symmetry_cell_setting monoclinic
_symmetry_space_group_name_Hall '-P 2yn'
_symmetry_space_group_name_H-M 'P 1 21/n 1'
_atom_sites_solution_hydrogens difmap
_atom_sites_solution_primary direct
_atom_sites_solution_secondary difmap
_audit_creation_method SHELXL-97
_audit_update_record
;
2013-02-20 deposited with the CCDC.
2014-12-15 downloaded from the CCDC.
;
_cell_angle_alpha 90.00
_cell_angle_beta 99.0670(10)
_cell_angle_gamma 90.00
_cell_formula_units_Z 4
_cell_length_a 7.8813(2)
_cell_length_b 16.2049(4)
_cell_length_c 19.5829(5)
_cell_measurement_reflns_used 9934
_cell_measurement_temperature 150(2)
_cell_measurement_theta_max 27.50
_cell_measurement_theta_min 2.45
_cell_volume 2469.79(11)
_computing_cell_refinement 'Bruker SAINT'
_computing_data_collection 'Bruker APEX2'
_computing_data_reduction 'Bruker SAINT'
_computing_structure_refinement 'SHELXL-97 (Sheldrick, 2008)'
_computing_structure_solution 'SHELXS-97 (Sheldrick, 2008)'
_diffrn_ambient_temperature 150(2)
_diffrn_measured_fraction_theta_full 1.000
_diffrn_measured_fraction_theta_max 1.000
_diffrn_measurement_device_type 'Bruker APEX-II CCD'
_diffrn_measurement_method '\f and \w scans'
_diffrn_radiation_monochromator graphite
_diffrn_radiation_source 'fine-focus sealed tube'
_diffrn_radiation_type MoK\a
_diffrn_radiation_wavelength 0.71073
_diffrn_reflns_av_R_equivalents 0.0252
_diffrn_reflns_av_sigmaI/netI 0.0194
_diffrn_reflns_limit_h_max 10
_diffrn_reflns_limit_h_min -10
_diffrn_reflns_limit_k_max 21
_diffrn_reflns_limit_k_min -20
_diffrn_reflns_limit_l_max 25
_diffrn_reflns_limit_l_min -25
_diffrn_reflns_number 31665
_diffrn_reflns_theta_full 27.50
_diffrn_reflns_theta_max 27.50
_diffrn_reflns_theta_min 1.64
_diffrn_standards_number 0
_exptl_absorpt_coefficient_mu 2.563
_exptl_absorpt_correction_T_max 0.7693
_exptl_absorpt_correction_T_min 0.4012
_exptl_absorpt_correction_type numerical
_exptl_crystal_colour yellow
_exptl_crystal_density_diffrn 1.700
_exptl_crystal_density_method 'not measured'
_exptl_crystal_description bar
_exptl_crystal_F_000 1232
_exptl_crystal_size_max 0.44
_exptl_crystal_size_mid 0.12
_exptl_crystal_size_min 0.11
_refine_diff_density_max 1.020
_refine_diff_density_min -0.835
_refine_diff_density_rms 0.073
_refine_ls_extinction_method none
_refine_ls_goodness_of_fit_ref 1.016
_refine_ls_hydrogen_treatment constr
_refine_ls_matrix_type full
_refine_ls_number_parameters 283
_refine_ls_number_reflns 5678
_refine_ls_number_restraints 0
_refine_ls_restrained_S_all 1.016
_refine_ls_R_factor_all 0.0269
_refine_ls_R_factor_gt 0.0217
_refine_ls_shift/su_max 0.002
_refine_ls_shift/su_mean 0.000
_refine_ls_structure_factor_coef Fsqd
_refine_ls_weighting_details 'calc w=1/[\s^2^(Fo^2^)+(0.0178P)^2^+2.7834P] where P=(Fo^2^+2Fc^2^)/3'
_refine_ls_weighting_scheme calc
_refine_ls_wR_factor_gt 0.0452
_refine_ls_wR_factor_ref 0.0471
_reflns_number_gt 5069
_reflns_number_total 5678
_reflns_threshold_expression I>2\s(I)
_cod_data_source_file c4cc08967g2.cif
_cod_data_source_block mj102a_teply_uochb
_cod_depositor_comments 'Adding full bibliography for 7116236--7116249.cif.'
_cod_original_sg_symbol_H-M 'P 21/n'
_cod_database_code 7116237

loop_
_symmetry_equiv_pos_as_xyz
'x, y, z'
'-x+1/2, y+1/2, -z+1/2'
'-x, -y, -z'
'x-1/2, -y-1/2, z-1/2'

loop_
_atom_site_label
_atom_site_type_symbol
_atom_site_fract_x
_atom_site_fract_y
_atom_site_fract_z
_atom_site_U_iso_or_equiv
_atom_site_adp_type
_atom_site_occupancy
_atom_site_symmetry_multiplicity
_atom_site_calc_flag
_atom_site_refinement_flags
C1 C 0.5433(3) 0.28885(13) 0.62438(11) 0.0175(4) Uani 1 1 d .
H1 H 0.5150 0.2988 0.5761 0.021 Uiso 1 1 calc R
C2 C 0.4999(3) 0.34708(14) 0.67074(12) 0.0228(5) Uani 1 1 d .
C3 C 0.5292(3) 0.32663(15) 0.74096(12) 0.0275(5) Uani 1 1 d .
H3 H 0.5029 0.3651 0.7744 0.033 Uiso 1 1 calc R
C4 C 0.5960(3) 0.25102(16) 0.76134(12) 0.0268(5) Uani 1 1 d .
H4 H 0.6071 0.2357 0.8087 0.032 Uiso 1 1 calc R
C6 C 0.7202(3) 0.11687(14) 0.73932(12) 0.0261(5) Uani 1 1 d .
H6A H 0.6879 0.1029 0.7848 0.031 Uiso 1 1 calc R
H6B H 0.8471 0.1195 0.7447 0.031 Uiso 1 1 calc R
C7 C 0.6538(3) 0.05089(14) 0.68698(13) 0.0262(5) Uani 1 1 d .
H7A H 0.7099 -0.0024 0.7013 0.031 Uiso 1 1 calc R
H7B H 0.5285 0.0441 0.6856 0.031 Uiso 1 1 calc R
C8 C 0.6896(3) 0.07340(13) 0.61568(12) 0.0212(5) Uani 1 1 d .
C9 C 0.7174(3) 0.01483(13) 0.56595(13) 0.0241(5) Uani 1 1 d .
C10 C 0.7522(3) 0.04029(14) 0.50085(13) 0.0231(5) Uani 1 1 d .
C11 C 0.7638(3) 0.12489(13) 0.48690(12) 0.0208(4) Uani 1 1 d .
C12 C 0.7875(3) 0.16056(15) 0.41782(12) 0.0267(5) Uani 1 1 d .
H12A H 0.7494 0.1201 0.3807 0.032 Uiso 1 1 calc R
H12B H 0.9105 0.1728 0.4176 0.032 Uiso 1 1 calc R
C13 C 0.6828(3) 0.23907(15) 0.40488(11) 0.0252(5) Uani 1 1 d .
H13A H 0.6971 0.2628 0.3595 0.030 Uiso 1 1 calc R
H13B H 0.5595 0.2267 0.4041 0.030 Uiso 1 1 calc R
C15 C 0.7485(3) 0.38148(14) 0.44562(12) 0.0249(5) Uani 1 1 d .
H15 H 0.7154 0.3999 0.3994 0.030 Uiso 1 1 calc R
C16 C 0.8014(3) 0.43677(14) 0.49626(12) 0.0241(5) Uani 1 1 d .
H16 H 0.7921 0.4942 0.4866 0.029 Uiso 1 1 calc R
C17 C 0.8699(3) 0.40975(13) 0.56315(11) 0.0187(4) Uani 1 1 d .
C18 C 0.9386(3) 0.46408(14) 0.61707(12) 0.0239(5) Uani 1 1 d .
H18 H 0.9318 0.5220 0.6098 0.029 Uiso 1 1 calc R
C19 C 1.0143(3) 0.43382(14) 0.67941(13) 0.0260(5) Uani 1 1 d .
H19 H 1.0565 0.4709 0.7157 0.031 Uiso 1 1 calc R
C20 C 1.0308(3) 0.34787(14) 0.69053(12) 0.0241(5) Uani 1 1 d .
H20 H 1.0902 0.3277 0.7333 0.029 Uiso 1 1 calc R
C21 C 0.9621(3) 0.29335(13) 0.64035(11) 0.0189(4) Uani 1 1 d .
H21 H 0.9734 0.2356 0.6483 0.023 Uiso 1 1 calc R
C22 C 0.8743(3) 0.32312(12) 0.57664(11) 0.0164(4) Uani 1 1 d .
C23 C 0.7881(3) 0.27002(13) 0.52510(11) 0.0167(4) Uani 1 1 d .
C24 C 0.7459(3) 0.18319(12) 0.53816(11) 0.0159(4) Uani 1 1 d .
C25 C 0.6942(3) 0.15762(13) 0.60041(11) 0.0169(4) Uani 1 1 d .
C26 C 0.6272(3) 0.21640(13) 0.64736(11) 0.0168(4) Uani 1 1 d .
C27 C 0.4280(4) 0.42851(15) 0.64433(14) 0.0336(6) Uani 1 1 d .
H27A H 0.5154 0.4591 0.6242 0.050 Uiso 1 1 calc R
H27B H 0.3943 0.4603 0.6826 0.050 Uiso 1 1 calc R
H27C H 0.3273 0.4194 0.6089 0.050 Uiso 1 1 calc R
C28 C 0.7026(4) -0.07632(15) 0.58119(16) 0.0372(6) Uani 1 1 d .
H28A H 0.6400 -0.1042 0.5404 0.056 Uiso 1 1 calc R
H28B H 0.6404 -0.0835 0.6204 0.056 Uiso 1 1 calc R
H28C H 0.8178 -0.1002 0.5926 0.056 Uiso 1 1 calc R
C29 C 0.7814(3) -0.02295(15) 0.44743(14) 0.0337(6) Uani 1 1 d .
H29A H 0.8585 -0.0661 0.4693 0.051 Uiso 1 1 calc R
H29B H 0.8334 0.0038 0.4109 0.051 Uiso 1 1 calc R
H29C H 0.6713 -0.0476 0.4273 0.051 Uiso 1 1 calc R
I1 I 0.712357(19) 0.382953(9) 0.238363(8) 0.02395(4) Uani 1 1 d .
I2 I 0.23466(2) 0.312502(9) 0.452857(8) 0.02602(5) Uani 1 1 d .
N5 N 0.6460(2) 0.19808(11) 0.71581(10) 0.0203(4) Uani 1 1 d .
N14 N 0.7424(2) 0.29902(11) 0.46071(9) 0.0197(4) Uani 1 1 d .

loop_
_atom_site_aniso_label
_atom_site_aniso_U_11
_atom_site_aniso_U_22
_atom_site_aniso_U_33
_atom_site_aniso_U_23
_atom_site_aniso_U_13
_atom_site_aniso_U_12
C1 0.0159(10) 0.0205(10) 0.0166(10) -0.0003(8) 0.0040(8) 0.0010(8)
C2 0.0210(11) 0.0237(11) 0.0250(12) -0.0024(9) 0.0074(9) 0.0007(9)
C3 0.0300(13) 0.0328(13) 0.0217(12) -0.0079(10) 0.0104(10) -0.0008(10)
C4 0.0259(12) 0.0373(14) 0.0178(11) -0.0011(10) 0.0056(9) -0.0042(10)
C6 0.0221(11) 0.0293(12) 0.0272(12) 0.0133(10) 0.0044(9) 0.0035(9)
C7 0.0232(11) 0.0207(11) 0.0361(14) 0.0099(10) 0.0090(10) 0.0037(9)
C8 0.0143(10) 0.0185(10) 0.0308(12) 0.0049(9) 0.0041(9) 0.0000(8)
C9 0.0140(10) 0.0175(10) 0.0401(14) -0.0020(10) 0.0015(9) 0.0003(8)
C10 0.0151(10) 0.0198(11) 0.0337(13) -0.0084(10) 0.0019(9) 0.0004(8)
C11 0.0156(10) 0.0226(11) 0.0243(12) -0.0047(9) 0.0035(8) 0.0005(8)
C12 0.0292(13) 0.0294(12) 0.0228(12) -0.0104(10) 0.0076(10) -0.0012(10)
C13 0.0283(12) 0.0319(13) 0.0149(11) -0.0032(9) 0.0020(9) -0.0030(10)
C15 0.0279(12) 0.0263(12) 0.0215(12) 0.0095(9) 0.0070(9) 0.0041(10)
C16 0.0281(12) 0.0179(11) 0.0277(12) 0.0067(9) 0.0085(10) 0.0022(9)
C17 0.0179(10) 0.0165(10) 0.0238(11) 0.0015(9) 0.0095(9) 0.0017(8)
C18 0.0261(12) 0.0152(10) 0.0325(13) -0.0015(9) 0.0110(10) -0.0026(9)
C19 0.0261(12) 0.0247(12) 0.0278(12) -0.0078(10) 0.0061(10) -0.0072(9)
C20 0.0230(11) 0.0262(12) 0.0223(12) -0.0009(9) 0.0010(9) -0.0034(9)
C21 0.0187(10) 0.0166(10) 0.0217(11) 0.0019(8) 0.0044(9) -0.0014(8)
C22 0.0148(10) 0.0171(10) 0.0181(10) 0.0024(8) 0.0052(8) -0.0002(8)
C23 0.0162(10) 0.0163(10) 0.0189(10) 0.0007(8) 0.0065(8) 0.0018(8)
C24 0.0139(9) 0.0152(10) 0.0182(10) -0.0018(8) 0.0015(8) 0.0006(8)
C25 0.0125(9) 0.0162(10) 0.0215(11) 0.0005(8) 0.0016(8) -0.0003(8)
C26 0.0151(10) 0.0183(10) 0.0168(10) 0.0016(8) 0.0024(8) -0.0023(8)
C27 0.0391(14) 0.0274(13) 0.0369(14) -0.0005(11) 0.0143(12) 0.0131(11)
C28 0.0348(14) 0.0185(12) 0.0572(18) 0.0009(12) 0.0044(13) 0.0007(10)
C29 0.0306(13) 0.0256(12) 0.0440(16) -0.0153(11) 0.0028(11) 0.0030(10)
I1 0.02122(8) 0.02853(8) 0.02320(8) -0.00785(6) 0.00688(6) -0.00735(6)
I2 0.02683(8) 0.02591(8) 0.02407(8) -0.00350(6) 0.00010(6) 0.00571(6)
N5 0.0181(9) 0.0240(10) 0.0188(9) 0.0045(7) 0.0029(7) -0.0011(7)
N14 0.0209(9) 0.0227(9) 0.0161(9) 0.0007(7) 0.0045(7) -0.0006(7)

loop_
_atom_type_symbol
_atom_type_description
_atom_type_scat_dispersion_real
_atom_type_scat_dispersion_imag
_atom_type_scat_source
C C 0.0033 0.0016 'International Tables Vol C Tables 4.2.6.8 and 6.1.1.4'
H H 0.0000 0.0000 'International Tables Vol C Tables 4.2.6.8 and 6.1.1.4'
N N 0.0061 0.0033 'International Tables Vol C Tables 4.2.6.8 and 6.1.1.4'
I I -0.4742 1.8119 'International Tables Vol C Tables 4.2.6.8 and 6.1.1.4'

loop_
_geom_angle_atom_site_label_1
_geom_angle_atom_site_label_2
_geom_angle_atom_site_label_3
_geom_angle
C26 C1 C2 121.1(2)
C26 C1 H1 119.4
C2 C1 H1 119.4
C1 C2 C3 117.5(2)
C1 C2 C27 119.5(2)
C3 C2 C27 123.0(2)
C4 C3 C2 119.7(2)
C4 C3 H3 120.1
C2 C3 H3 120.1
N5 C4 C3 121.3(2)
N5 C4 H4 119.4
C3 C4 H4 119.4
N5 C6 C7 109.81(18)
N5 C6 H6A 109.7
C7 C6 H6A 109.7
N5 C6 H6B 109.7
C7 C6 H6B 109.7
H6A C6 H6B 108.2
C8 C7 C6 111.08(19)
C8 C7 H7A 109.4
C6 C7 H7A 109.4
C8 C7 H7B 109.4
C6 C7 H7B 109.4
H7A C7 H7B 108.0
C25 C8 C9 120.0(2)
C25 C8 C7 116.6(2)
C9 C8 C7 123.4(2)
C8 C9 C10 120.3(2)
C8 C9 C28 119.9(2)
C10 C9 C28 119.8(2)
C11 C10 C9 119.4(2)
C11 C10 C29 120.5(2)
C9 C10 C29 120.1(2)
C24 C11 C10 120.1(2)
C24 C11 C12 115.11(19)
C10 C11 C12 124.7(2)
C11 C12 C13 109.30(19)
C11 C12 H12A 109.8
C13 C12 H12A 109.8
C11 C12 H12B 109.8
C13 C12 H12B 109.8
H12A C12 H12B 108.3
N14 C13 C12 109.03(18)
N14 C13 H13A 109.9
C12 C13 H13A 109.9
N14 C13 H13B 109.9
C12 C13 H13B 109.9
H13A C13 H13B 108.3
C16 C15 N14 120.3(2)
C16 C15 H15 119.8
N14 C15 H15 119.8
C15 C16 C17 120.4(2)
C15 C16 H16 119.8
C17 C16 H16 119.8
C16 C17 C18 123.2(2)
C16 C17 C22 118.2(2)
C18 C17 C22 118.6(2)
C19 C18 C17 120.4(2)
C19 C18 H18 119.8
C17 C18 H18 119.8
C18 C19 C20 120.6(2)
C18 C19 H19 119.7
C20 C19 H19 119.7
C21 C20 C19 120.6(2)
C21 C20 H20 119.7
C19 C20 H20 119.7
C20 C21 C22 119.8(2)
C20 C21 H21 120.1
C22 C21 H21 120.1
C21 C22 C23 122.36(19)
C21 C22 C17 119.56(19)
C23 C22 C17 118.08(19)
N14 C23 C22 119.02(19)
N14 C23 C24 117.52(19)
C22 C23 C24 123.45(19)
C11 C24 C25 119.84(19)
C11 C24 C23 117.84(19)
C25 C24 C23 122.29(18)
C8 C25 C24 119.5(2)
C8 C25 C26 118.18(19)
C24 C25 C26 121.98(18)
N5 C26 C1 118.52(19)
N5 C26 C25 118.61(19)
C1 C26 C25 122.85(19)
C2 C27 H27A 109.5
C2 C27 H27B 109.5
H27A C27 H27B 109.5
C2 C27 H27C 109.5
H27A C27 H27C 109.5
H27B C27 H27C 109.5
C9 C28 H28A 109.5
C9 C28 H28B 109.5
H28A C28 H28B 109.5
C9 C28 H28C 109.5
H28A C28 H28C 109.5
H28B C28 H28C 109.5
C10 C29 H29A 109.5
C10 C29 H29B 109.5
H29A C29 H29B 109.5
C10 C29 H29C 109.5
H29A C29 H29C 109.5
H29B C29 H29C 109.5
C4 N5 C26 121.25(19)
C4 N5 C6 120.27(19)
C26 N5 C6 118.47(19)
C23 N14 C15 122.07(19)
C23 N14 C13 118.09(18)
C15 N14 C13 119.84(19)

loop_
_geom_bond_atom_site_label_1
_geom_bond_atom_site_label_2
_geom_bond_distance
C1 C26 1.387(3)
C1 C2 1.389(3)
C1 H1 0.9500
C2 C3 1.398(3)
C2 C27 1.496(3)
C3 C4 1.368(4)
C3 H3 0.9500
C4 N5 1.340(3)
C4 H4 0.9500
C6 N5 1.483(3)
C6 C7 1.516(3)
C6 H6A 0.9900
C6 H6B 0.9900
C7 C8 1.512(3)
C7 H7A 0.9900
C7 H7B 0.9900
C8 C25 1.399(3)
C8 C9 1.401(3)
C9 C10 1.408(3)
C9 C28 1.515(3)
C10 C11 1.404(3)
C10 C29 1.508(3)
C11 C24 1.402(3)
C11 C12 1.509(3)
C12 C13 1.516(3)
C12 H12A 0.9900
C12 H12B 0.9900
C13 N14 1.483(3)
C13 H13A 0.9900
C13 H13B 0.9900
C15 C16 1.353(3)
C15 N14 1.371(3)
C15 H15 0.9500
C16 C17 1.406(3)
C16 H16 0.9500
C17 C18 1.415(3)
C17 C22 1.428(3)
C18 C19 1.363(3)
C18 H18 0.9500
C19 C20 1.413(3)
C19 H19 0.9500
C20 C21 1.368(3)
C20 H20 0.9500
C21 C22 1.413(3)
C21 H21 0.9500
C22 C23 1.416(3)
C23 N14 1.341(3)
C23 C24 1.477(3)
C24 C25 1.407(3)
C25 C26 1.478(3)
C26 N5 1.358(3)
C27 H27A 0.9800
C27 H27B 0.9800
C27 H27C 0.9800
C28 H28A 0.9800
C28 H28B 0.9800
C28 H28C 0.9800
C29 H29A 0.9800
C29 H29B 0.9800
C29 H29C 0.9800
